data_7229377
loop_
_publ_author_name
'Du, Ceng-Ceng'
'Wang, Xin-Fang'
'Zhou, Sheng-Bin'
'Wang, Duo-Zhi'
'Jia, Dianzeng'

_publ_section_title
;
 New complexes constructed from in situ nitration of
 (1H-tetrazol-5-yl)phenol: synthesis, structures and properties
;
_journal_name_full CrystEngComm
_journal_paper_doi 10.1039/C7CE00753A
_journal_year 2017
_chemical_formula_moiety 'C14 H18 Co N12 O16'
_chemical_formula_sum 'C14 H18 Co N12 O16'
_chemical_formula_weight 669.30
_space_group_crystal_system triclinic
_space_group_IT_number 2
_space_group_name_Hall '-P 1'
_space_group_name_H-M_alt 'P -1'
_symmetry_space_group_name_Hall '-P 1'
_symmetry_space_group_name_H-M 'P -1'
_atom_sites_solution_hydrogens mixed
_atom_sites_solution_primary direct
_audit_creation_date 2017-10-05
_audit_creation_method
;
Olex2 1.2
(compiled 2017.08.10 svn.r3458 for OlexSys, GUI svn.r5381)
;
_audit_update_record
;
2017-10-18 deposited with the CCDC.
2017-10-23 downloaded from the CCDC.
;
_cell_angle_alpha 75.352(8)
_cell_angle_beta 78.014(12)
_cell_angle_gamma 67.635(12)
_cell_formula_units_Z 1
_cell_length_a 6.688(3)
_cell_length_b 7.946(3)
_cell_length_c 12.609(5)
_cell_measurement_reflns_used 4876
_cell_measurement_temperature 273(2)
_cell_measurement_theta_max 29.754
_cell_measurement_theta_min 2.560
_cell_volume 594.9(4)
_computing_molecular_graphics 'Olex2 (Dolomanov et al., 2009)'
_computing_publication_material 'Olex2 (Dolomanov et al., 2009)'
_computing_structure_refinement 'ShelXL (Sheldrick, 2015)'
_computing_structure_solution 'ShelXS (Sheldrick, 2008)'
_diffrn_ambient_temperature 273.15
_diffrn_measured_fraction_theta_full 0.990
_diffrn_measured_fraction_theta_max 0.990
_diffrn_measurement_device_type CCD
_diffrn_measurement_method '\w scans'
_diffrn_radiation_type MoK\a
_diffrn_radiation_wavelength 0.71073
_diffrn_reflns_av_R_equivalents 0.0439
_diffrn_reflns_av_unetI/netI 0.0772
_diffrn_reflns_Laue_measured_fraction_full 0.990
_diffrn_reflns_Laue_measured_fraction_max 0.990
_diffrn_reflns_limit_h_max 7
_diffrn_reflns_limit_h_min -6
_diffrn_reflns_limit_k_max 9
_diffrn_reflns_limit_k_min -9
_diffrn_reflns_limit_l_max 14
_diffrn_reflns_limit_l_min -14
_diffrn_reflns_number 3793
_diffrn_reflns_point_group_measured_fraction_full 0.990
_diffrn_reflns_point_group_measured_fraction_max 0.990
_diffrn_reflns_theta_full 25.032
_diffrn_reflns_theta_max 25.032
_diffrn_reflns_theta_min 1.682
_exptl_absorpt_coefficient_mu 0.819
_exptl_absorpt_correction_T_max 0.863
_exptl_absorpt_correction_T_min 0.835
_exptl_absorpt_correction_type multi-scan
_exptl_absorpt_process_details SADABS
_exptl_crystal_colour pink
_exptl_crystal_density_diffrn 1.768
_exptl_crystal_description block
_exptl_crystal_F_000 321
_exptl_crystal_size_max 0.22
_exptl_crystal_size_mid 0.2
_exptl_crystal_size_min 0.18
_refine_diff_density_max 1.233
_refine_diff_density_min -0.760
_refine_diff_density_rms 0.182
_refine_ls_extinction_method none
_refine_ls_goodness_of_fit_ref 1.046
_refine_ls_hydrogen_treatment constr
_refine_ls_matrix_type full
_refine_ls_number_parameters 189
_refine_ls_number_reflns 2077
_refine_ls_number_restraints 0
_refine_ls_restrained_S_all 1.046
_refine_ls_R_factor_all 0.1110
_refine_ls_R_factor_gt 0.0715
_refine_ls_shift/su_max 0.007
_refine_ls_shift/su_mean 0.000
_refine_ls_structure_factor_coef Fsqd
_refine_ls_weighting_details 'w=1/[\s^2^(Fo^2^)+(0.0431P)^2^+16.3831P] where P=(Fo^2^+2Fc^2^)/3'
_refine_ls_weighting_scheme calc
_refine_ls_wR_factor_gt 0.2602
_refine_ls_wR_factor_ref 0.2648
_reflns_Friedel_coverage 0.000
_reflns_number_gt 1749
_reflns_number_total 2077
_reflns_threshold_expression 'I > 2\s(I)'
_cod_data_source_file c7ce00753a2.cif
_cod_data_source_block 3
_cod_database_code 7229377
_shelx_shelxl_version_number 2017/1
_shelx_space_group_comment
;
The symmetry employed for this shelxl refinement is uniquely defined
by the following loop, which should always be used as a source of
symmetry information in preference to the above space-group names.
They are only intended as comments.
;
_shelx_estimated_absorpt_t_max 0.867
_shelx_estimated_absorpt_t_min 0.840
_olex2_refinement_description
;
1. Fixed Uiso
 At 1.2 times of:
  All C(H) groups, All N(H) groups
 At 1.5 times of:
  All O(H,H) groups
2.a Rotating group:
 O7(H7A,H7B), O8(H8A,H8B)
2.b Aromatic/amide H refined with riding coordinates:
 C3(H3), C7(H7), N1(H1)
;
_olex2_submission_special_instructions 'No special instructions were received'
_platon_squeeze_void_probe_radius 1.20

loop_
_space_group_symop_operation_xyz
'x, y, z'
'-x, -y, -z'

loop_
_atom_site_label
_atom_site_type_symbol
_atom_site_fract_x
_atom_site_fract_y
_atom_site_fract_z
_atom_site_U_iso_or_equiv
_atom_site_adp_type
_atom_site_occupancy
_atom_site_site_symmetry_order
_atom_site_calc_flag
_atom_site_refinement_flags_posn
_atom_site_refinement_flags_adp
_atom_site_refinement_flags_occupancy
C1 C 0.7273(15) 0.4104(12) 0.6740(7) 0.0182(19) Uani 1 1 d . . .
C2 C 0.7462(15) 0.4621(13) 0.5555(7) 0.0192(19) Uani 1 1 d . . .
C3 C 0.8432(16) 0.3275(13) 0.4886(7) 0.022(2) Uani 1 1 d . . .
H3 H 0.893861 0.202684 0.521557 0.026 Uiso 1 1 calc R . .
C4 C 0.8641(15) 0.3770(12) 0.3764(7) 0.0176(19) Uani 1 1 d . . .
C5 C 0.7875(16) 0.5631(13) 0.3151(8) 0.022(2) Uani 1 1 d . . .
C6 C 0.6860(16) 0.6947(13) 0.3888(8) 0.023(2) Uani 1 1 d . . .
C7 C 0.6653(16) 0.6459(13) 0.5020(7) 0.020(2) Uani 1 1 d . . .
H7 H 0.595573 0.737968 0.543869 0.024 Uiso 1 1 calc R . .
Co1 Co 0.500000 0.500000 1.000000 0.0154(5) Uani 1 2 d S T P
N1 N 0.8065(14) 0.2380(12) 0.7324(6) 0.0276(19) Uani 1 1 d . . .
H1 H 0.879999 0.140969 0.704227 0.033 Uiso 1 1 calc R . .
N2 N 0.7548(15) 0.2387(12) 0.8405(6) 0.031(2) Uani 1 1 d . . .
N3 N 0.6454(14) 0.4087(11) 0.8472(6) 0.0259(19) Uani 1 1 d . . .
N4 N 0.6247(14) 0.5196(11) 0.7467(6) 0.0262(19) Uani 1 1 d . . .
N5 N 0.9642(14) 0.2256(11) 0.3166(6) 0.0266(19) Uani 1 1 d . . .
N6 N 0.5844(14) 0.8864(11) 0.3411(7) 0.029(2) Uani 1 1 d . . .
O1 O 0.9331(14) 0.0774(10) 0.3628(6) 0.040(2) Uani 1 1 d . . .
O2 O 1.0720(14) 0.2443(11) 0.2257(6) 0.045(2) Uani 1 1 d . . .
O3 O 0.7956(13) 0.6059(9) 0.2129(5) 0.0302(17) Uani 1 1 d . . .
O4 O 0.6676(16) 0.9542(11) 0.2528(6) 0.048(2) Uani 1 1 d . . .
O5 O 0.4145(14) 0.9813(11) 0.3921(8) 0.051(2) Uani 1 1 d . . .
O7 O 0.5147(12) 0.7637(10) 0.9326(6) 0.0345(18) Uani 1 1 d . . .
H7A H 0.504998 0.822124 0.984692 0.052 Uiso 1 1 d GR . .
H7B H 0.400711 0.834162 0.898743 0.052 Uiso 1 1 d GR . .
O8 O 0.7943(13) 0.4168(11) 1.0546(7) 0.0390(19) Uani 1 1 d . . .
H8A H 0.803769 0.494229 1.093916 0.058 Uiso 1 1 d GR . .
H8B H 0.901230 0.422868 0.998150 0.058 Uiso 1 1 d GR . .

loop_
_atom_site_aniso_label
_atom_site_aniso_U_11
_atom_site_aniso_U_22
_atom_site_aniso_U_33
_atom_site_aniso_U_23
_atom_site_aniso_U_13
_atom_site_aniso_U_12
C1 0.021(5) 0.017(4) 0.019(5) -0.009(4) -0.001(4) -0.007(4)
C2 0.018(5) 0.024(5) 0.016(4) -0.010(4) -0.005(4) -0.003(4)
C3 0.030(5) 0.018(5) 0.016(5) -0.006(4) 0.001(4) -0.008(4)
C4 0.026(5) 0.010(4) 0.011(4) -0.001(3) -0.001(4) -0.001(4)
C5 0.031(5) 0.016(5) 0.019(5) -0.004(4) -0.009(4) -0.006(4)
C6 0.027(5) 0.019(5) 0.024(5) 0.001(4) -0.008(4) -0.010(4)
C7 0.032(5) 0.022(5) 0.012(4) -0.007(4) -0.004(4) -0.013(4)
Co1 0.0204(9) 0.0161(9) 0.0078(8) -0.0059(6) 0.0009(6) -0.0034(7)
N1 0.035(5) 0.027(4) 0.011(4) -0.008(3) 0.003(3) 0.000(4)
N2 0.044(5) 0.028(5) 0.012(4) -0.003(3) 0.005(4) -0.008(4)
N3 0.031(5) 0.029(5) 0.014(4) -0.001(3) -0.008(3) -0.005(4)
N4 0.038(5) 0.022(4) 0.017(4) -0.004(3) -0.005(4) -0.007(4)
N5 0.038(5) 0.022(4) 0.016(4) -0.008(3) -0.003(4) -0.004(4)
N6 0.034(5) 0.021(4) 0.029(5) -0.001(4) -0.004(4) -0.008(4)
O1 0.064(6) 0.015(4) 0.034(4) -0.009(3) 0.000(4) -0.006(4)
O2 0.061(5) 0.036(4) 0.014(4) -0.008(3) 0.012(4) 0.002(4)
O3 0.048(5) 0.024(4) 0.014(3) 0.002(3) -0.006(3) -0.010(3)
O4 0.073(6) 0.028(4) 0.030(4) 0.006(3) 0.002(4) -0.013(4)
O5 0.047(5) 0.031(4) 0.059(6) -0.017(4) -0.007(4) 0.008(4)
O7 0.040(4) 0.024(4) 0.034(4) 0.004(3) -0.009(3) -0.008(3)
O8 0.035(4) 0.046(5) 0.040(5) -0.020(4) -0.007(4) -0.009(4)

loop_
_atom_type_symbol
_atom_type_description
_atom_type_scat_dispersion_real
_atom_type_scat_dispersion_imag
_atom_type_scat_source
C C 0.0033 0.0016 'International Tables Vol C Tables 4.2.6.8 and 6.1.1.4'
H H 0.0000 0.0000 'International Tables Vol C Tables 4.2.6.8 and 6.1.1.4'
Co Co 0.3494 0.9721 'International Tables Vol C Tables 4.2.6.8 and 6.1.1.4'
N N 0.0061 0.0033 'International Tables Vol C Tables 4.2.6.8 and 6.1.1.4'
O O 0.0106 0.0060 'International Tables Vol C Tables 4.2.6.8 and 6.1.1.4'

loop_
_geom_angle_atom_site_label_1
_geom_angle_atom_site_label_2
_geom_angle_atom_site_label_3
_geom_angle
_geom_angle_site_symmetry_1
_geom_angle_site_symmetry_3
N1 C1 C2 125.9(8) . .
N4 C1 C2 127.6(8) . .
N4 C1 N1 106.5(8) . .
C3 C2 C1 121.1(8) . .
C7 C2 C1 121.8(8) . .
C7 C2 C3 117.0(8) . .
C2 C3 H3 119.5 . .
C4 C3 C2 121.0(9) . .
C4 C3 H3 119.5 . .
C3 C4 C5 125.3(8) . .
C3 C4 N5 115.8(8) . .
C5 C4 N5 118.8(8) . .
C4 C5 C6 110.9(8) . .
O3 C5 C4 124.8(8) . .
O3 C5 C6 124.2(8) . .
C7 C6 C5 124.1(9) . .
C7 C6 N6 117.5(9) . .
N6 C6 C5 118.2(8) . .
C2 C7 H7 119.2 . .
C6 C7 C2 121.6(9) . .
C6 C7 H7 119.2 . .
N3 Co1 N3 180.0 2_667 .
O7 Co1 N3 88.5(3) 2_667 .
O7 Co1 N3 91.5(3) . .
O7 Co1 N3 88.5(3) . 2_667
O7 Co1 N3 91.5(3) 2_667 2_667
O7 Co1 O7 180.0 . 2_667
O8 Co1 N3 87.7(3) 2_667 .
O8 Co1 N3 92.3(3) 2_667 2_667
O8 Co1 N3 87.7(3) . 2_667
O8 Co1 N3 92.3(3) . .
O8 Co1 O7 90.8(3) 2_667 2_667
O8 Co1 O7 90.8(3) . .
O8 Co1 O7 89.2(3) 2_667 .
O8 Co1 O7 89.2(3) . 2_667
O8 Co1 O8 180.0 . 2_667
C1 N1 H1 124.9 . .
N2 N1 C1 110.3(8) . .
N2 N1 H1 124.9 . .
N3 N2 N1 105.2(8) . .
N2 N3 Co1 123.6(6) . .
N2 N3 N4 111.8(8) . .
N4 N3 Co1 124.5(6) . .
C1 N4 N3 106.2(8) . .
O1 N5 C4 116.1(8) . .
O2 N5 C4 121.3(8) . .
O2 N5 O1 122.6(8) . .
O4 N6 C6 119.6(9) . .
O4 N6 O5 121.6(9) . .
O5 N6 C6 118.8(9) . .
Co1 O7 H7A 110.8 . .
Co1 O7 H7B 111.0 . .
H7A O7 H7B 103.2 . .
Co1 O8 H8A 113.6 . .
Co1 O8 H8B 111.7 . .
H8A O8 H8B 100.5 . .

loop_
_geom_bond_atom_site_label_1
_geom_bond_atom_site_label_2
_geom_bond_distance
_geom_bond_site_symmetry_2
C1 C2 1.438(12) .
C1 N1 1.341(12) .
C1 N4 1.324(12) .
C2 C3 1.406(12) .
C2 C7 1.390(13) .
C3 H3 0.9300 .
C3 C4 1.362(12) .
C4 C5 1.434(12) .
C4 N5 1.449(11) .
C5 C6 1.452(13) .
C5 O3 1.242(11) .
C6 C7 1.373(13) .
C6 N6 1.436(12) .
C7 H7 0.9300 .
Co1 N3 2.139(8) 2_667
Co1 N3 2.139(8) .
Co1 O7 2.084(7) 2_667
Co1 O7 2.084(7) .
Co1 O8 2.032(8) .
Co1 O8 2.032(8) 2_667
N1 H1 0.8600 .
N1 N2 1.335(11) .
N2 N3 1.284(12) .
N3 N4 1.348(11) .
N5 O1 1.248(11) .
N5 O2 1.228(11) .
N6 O4 1.227(11) .
N6 O5 1.250(12) .
O7 H7A 0.8744 .
O7 H7B 0.8756 .
O8 H8A 0.9079 .
O8 H8B 0.9045 .

loop_
_geom_hbond_atom_site_label_D
_geom_hbond_atom_site_label_H
_geom_hbond_atom_site_label_A
_geom_hbond_distance_DH
_geom_hbond_distance_HA
_geom_hbond_distance_DA
_geom_hbond_angle_DHA
_geom_hbond_site_symmetry_A
_geom_hbond_publ_flag
N1 H1 O1 0.86 1.98 2.843(11) 176.1 2_756 yes
O7 H7A N2 0.87 2.57 3.049(11) 115.1 2_667 yes
O7 H7B O4 0.88 2.20 2.904(11) 137.1 2_676 yes
O8 H8A O2 0.91 2.60 2.866(11) 97.4 1_556 yes
O8 H8B O8 0.90 2.68 3.389(17) 135.7 2_767 yes

loop_
_geom_torsion_atom_site_label_1
_geom_torsion_atom_site_label_2
_geom_torsion_atom_site_label_3
_geom_torsion_atom_site_label_4
_geom_torsion
C1 C2 C3 C4 -178.9(9)
C1 C2 C7 C6 179.2(9)
C1 N1 N2 N3 0.2(12)
C2 C1 N1 N2 -178.3(9)
C2 C1 N4 N3 178.1(9)
C2 C3 C4 C5 -2.0(16)
C2 C3 C4 N5 -179.3(9)
C3 C2 C7 C6 -2.3(14)
C3 C4 C5 C6 0.9(14)
C3 C4 C5 O3 -175.5(10)
C3 C4 N5 O1 31.1(13)
C3 C4 N5 O2 -149.3(10)
C4 C5 C6 C7 -0.5(14)
C4 C5 C6 N6 -175.0(8)
C5 C4 N5 O1 -146.4(9)
C5 C4 N5 O2 33.2(14)
C5 C6 C7 C2 1.3(15)
C5 C6 N6 O4 -37.3(14)
C5 C6 N6 O5 144.1(10)
C7 C2 C3 C4 2.6(14)
C7 C6 N6 O4 147.8(10)
C7 C6 N6 O5 -30.8(14)
Co1 N3 N4 C1 -176.6(6)
N1 C1 C2 C3 3.9(15)
N1 C1 C2 C7 -177.7(9)
N1 C1 N4 N3 0.0(11)
N1 N2 N3 Co1 176.6(6)
N1 N2 N3 N4 -0.3(12)
N2 N3 N4 C1 0.2(11)
N4 C1 C2 C3 -173.9(9)
N4 C1 C2 C7 4.6(15)
N4 C1 N1 N2 -0.1(11)
N5 C4 C5 C6 178.1(8)
N5 C4 C5 O3 1.8(15)
N6 C6 C7 C2 175.8(9)
O3 C5 C6 C7 175.8(10)
O3 C5 C6 N6 1.3(15)

loop_
_platon_squeeze_void_nr
_platon_squeeze_void_average_x
_platon_squeeze_void_average_y
_platon_squeeze_void_average_z
_platon_squeeze_void_volume
_platon_squeeze_void_count_electrons
_platon_squeeze_void_content
1 0.000 0.000 0.000 29 20 ' '
